data_1519177
loop_
_publ_author_name
'Butler, Ian R.'
'Coles, Simon J.'
'Hursthouse, Michael B.'

_publ_section_title
;
 C25H15ClFeO2
;
_journal_name_full 'Crystal Structure Report Archive'
_journal_page_first 1039
_journal_year 1997
_chemical_formula_sum 'C24 H15 Cl Fe O2'
_chemical_formula_weight 426.67
_space_group_IT_number 61
_symmetry_cell_setting orthorhombic
_symmetry_space_group_name_Hall '-P 2ac 2ab'
_symmetry_space_group_name_H-M 'P b c a'
_atom_sites_solution_hydrogens geom
_atom_sites_solution_primary direct
_atom_sites_solution_secondary difmap
_cell_angle_alpha 90.00
_cell_angle_beta 90.00
_cell_angle_gamma 90.00
_cell_formula_units_Z 8
_cell_length_a 7.594(3)
_cell_length_b 15.1770(12)
_cell_length_c 31.13(2)
_cell_measurement_temperature 293(2)
_cell_volume 3588(3)
_computing_cell_refinement REFINE
_computing_data_collection 'MADNES (Pflugrath & Messerschmidt, 1989)'
_computing_data_reduction 'ABSURD (Karaulov, 1992)'
_computing_publication_material SHELXL97
_computing_structure_refinement 'SHELXL97 (Sheldrick, 2008)'
_computing_structure_solution 'SIR92 (Altomare, Cascarano, Giacovazzo & Guaglitardi, 1993)'
_diffrn_ambient_temperature 293(2)
_diffrn_measured_fraction_theta_full 0.956
_diffrn_measured_fraction_theta_max 0.956
_diffrn_measurement_device_type 'Delft instruments FAST area detector'
_diffrn_measurement_method 'Intensity measurements as described by Darr, Drake, Hursthouse & Malik (1993)'
_diffrn_radiation_monochromator graphite
_diffrn_radiation_source 'rotating anode generator'
_diffrn_radiation_type MoK\a
_diffrn_radiation_wavelength 0.71069
_diffrn_reflns_av_R_equivalents 0.1682
_diffrn_reflns_av_sigmaI/netI 0.1682
_diffrn_reflns_limit_h_max 8
_diffrn_reflns_limit_h_min -6
_diffrn_reflns_limit_k_max 16
_diffrn_reflns_limit_k_min -16
_diffrn_reflns_limit_l_max 30
_diffrn_reflns_limit_l_min -34
_diffrn_reflns_number 10966
_diffrn_reflns_theta_full 25.05
_diffrn_reflns_theta_max 25.05
_diffrn_reflns_theta_min 2.62
_exptl_absorpt_coefficient_mu 1.011
_exptl_absorpt_correction_T_max 0.9512
_exptl_absorpt_correction_T_min 0.5381
_exptl_absorpt_correction_type multi-scan
_exptl_absorpt_process_details 'SORTAV (R.H. Blessing, 1995, 1997)'
_exptl_crystal_colour unk
_exptl_crystal_density_diffrn 1.635
_exptl_crystal_density_method 'not measured'
_exptl_crystal_description unk
_exptl_crystal_F_000 1804
_exptl_crystal_size_max 0.70
_exptl_crystal_size_mid 0.15
_exptl_crystal_size_min 0.05
_refine_diff_density_max 0.152
_refine_diff_density_min -0.164
_refine_diff_density_rms 0.152
_refine_ls_extinction_method none
_refine_ls_goodness_of_fit_ref 0.465
_refine_ls_hydrogen_treatment constr
_refine_ls_matrix_type full
_refine_ls_number_parameters 253
_refine_ls_number_reflns 2747
_refine_ls_number_restraints 12
_refine_ls_restrained_S_all 0.465
_refine_ls_R_factor_all 0.3225
_refine_ls_R_factor_gt 0.0375
_refine_ls_shift/su_max 0.00
_refine_ls_shift/su_mean 0.00
_refine_ls_structure_factor_coef Fsqd
_refine_ls_weighting_details 'calc w=1/[\s^2^(Fo^2^)+(0.1000P)^2^+0.0000P] where P=(Fo^2^+2Fc^2^)/3'
_refine_ls_weighting_scheme calc
_refine_ls_wR_factor_gt 0.0572
_refine_ls_wR_factor_ref 0.1060
_reflns_number_gt 2747
_reflns_number_total 2749
_reflns_threshold_expression >2\s(I)
_cod_data_source_file eCrystal-1039.cif
_cod_data_source_block 97src237
_cod_depositor_comments
;
Citation :
Butler, Ian R. and Coles, Simon J. and Hursthouse, Michael B. (1997) 
University of Southampton, Crystal Structure Report Archive. 
(doi:10.5258/ecrystals/1039)

More at:
http://ecrystals.chem.soton.ac.uk/1039/

The following automatic conversions were performed:

'_symmetry_cell_setting' value 'Orthorhombic' changed to
'orthorhombic' according to the built-in table from CIF Core
dictionary named 'cif_core.dic' version 2.4.1 from 2010-06-29.

Automatic conversion script
Id: cif_fix_values 3105 2015-03-04 15:46:00Z robertas 
;
_cod_original_sg_symbol_H-M Pbca
_cod_database_code 1519177

loop_
_symmetry_equiv_pos_as_xyz
'x, y, z'
'-x+1/2, -y, z+1/2'
'x+1/2, -y+1/2, -z'
'-x, y+1/2, -z+1/2'
'-x, -y, -z'
'x-1/2, y, -z-1/2'
'-x-1/2, y-1/2, z'
'x, -y-1/2, z-1/2'

loop_
_atom_site_label
_atom_site_type_symbol
_atom_site_fract_x
_atom_site_fract_y
_atom_site_fract_z
_atom_site_U_iso_or_equiv
_atom_site_adp_type
_atom_site_occupancy
_atom_site_symmetry_multiplicity
_atom_site_calc_flag
_atom_site_refinement_flags
_atom_site_disorder_assembly
_atom_site_disorder_group
Fe1 Fe 0.1951 0.3687 0.4334 0.072 Uani 1 1 d . . .
Cl1 Cl 0.2039 0.1120 0.0707 0.141 Uani 1 1 d . . .
O1 O 0.2721 0.0647 0.2830 0.092 Uani 1 1 d . . .
O2 O 0.0476 0.3399 0.1891 0.092 Uani 1 1 d . . .
C1 C 0.4516 0.3959 0.4292 0.106 Uani 1 1 d . . .
C2 C 0.3592 0.4362 0.3953 0.121 Uani 1 1 d . . .
C3 C 0.2277 0.4940 0.4146 0.144 Uani 1 1 d . . .
C4 C 0.2669 0.4886 0.4571 0.138 Uani 1 1 d . . .
C5 C 0.3947 0.4262 0.4669 0.103 Uani 1 1 d . . .
C6 C 0.1638 0.2376 0.4235 0.075 Uani 1 1 d . . .
C7 C 0.1060 0.2584 0.4663 0.077 Uani 1 1 d . . .
C8 C -0.0208 0.3227 0.4633 0.072 Uani 1 1 d . . .
C9 C -0.0545 0.3402 0.4194 0.064 Uani 1 1 d . . .
C10 C 0.0561 0.2841 0.3941 0.072 Uani 1 1 d . . .
C11 C 0.0772 0.2808 0.3470 0.056 Uani 1 1 d . . .
C12 C 0.0176 0.3530 0.3230 0.069 Uani 1 1 d . . .
C13 C 0.0280 0.3500 0.2793 0.073 Uani 1 1 d . . .
C14 C 0.0874 0.2747 0.2574 0.054 Uani 1 1 d . . .
C15 C 0.1460 0.2056 0.2813 0.059 Uani 1 1 d . . .
C16 C 0.1366 0.2091 0.3249 0.058 Uani 1 1 d . . .
C17 C 0.2211 0.1269 0.2603 0.060 Uani 1 1 d . . .
C18 C 0.2129 0.1264 0.2120 0.065 Uani 1 1 d . . .
C19 C 0.1487 0.1969 0.1880 0.039 Uani 1 1 d . . .
C20 C 0.0905 0.2794 0.2115 0.048 Uani 1 1 d . . .
C21 C 0.1512 0.1892 0.1446 0.078 Uani 1 1 d . . .
C22 C 0.2136 0.1159 0.1258 0.087 Uani 1 1 d . . .
C23 C 0.2791 0.0489 0.1516 0.081 Uani 1 1 d . . .
C24 C 0.2777 0.0491 0.1949 0.084 Uani 1 1 d . . .
H1 H 0.5399 0.3540 0.4257 1.000 Uiso 0.13 1 d P . .
H2 H 0.3784 0.4277 0.3661 1.000 Uiso 0.14 1 d P . .
H3 H 0.1393 0.5263 0.4012 1.000 Uiso 0.17 1 d P . .
H4 H 0.2131 0.5235 0.4778 1.000 Uiso 0.17 1 d P . .
H5 H 0.4325 0.4091 0.4940 1.000 Uiso 0.12 1 d P . .
H6 H 0.2560 0.2000 0.4163 1.000 Uiso 0.09 1 d P . .
H7 H 0.1472 0.2329 0.4915 1.000 Uiso 0.09 1 d P . .
H8 H -0.0756 0.3502 0.4863 1.000 Uiso 0.09 1 d P . .
H9 H -0.1347 0.3811 0.4088 1.000 Uiso 0.08 1 d P . .
H12 H -0.0283 0.4023 0.3367 1.000 Uiso 0.08 1 d P . .
H13 H -0.0052 0.3994 0.2636 1.000 Uiso 0.09 1 d P . .
H16 H 0.1727 0.1600 0.3405 1.000 Uiso 0.07 1 d P . .
H21 H 0.1093 0.2351 0.1277 1.000 Uiso 0.09 1 d P . .
H23 H 0.3276 0.0001 0.1379 1.000 Uiso 0.10 1 d P . .
H24 H 0.3164 0.0020 0.2115 1.000 Uiso 0.10 1 d P . .

loop_
_atom_site_aniso_label
_atom_site_aniso_U_11
_atom_site_aniso_U_22
_atom_site_aniso_U_33
_atom_site_aniso_U_23
_atom_site_aniso_U_13
_atom_site_aniso_U_12
Fe1 0.063 0.057 0.097 -0.019 0.008 -0.007
Cl1 0.164 0.142 0.117 -0.028 0.022 -0.038
O1 0.129 0.056 0.092 0.000 0.007 0.030
O2 0.101 0.083 0.093 0.013 -0.007 0.015
C1 0.029 0.138 0.152 -0.084 0.004 -0.022
C2 0.080 0.154 0.129 0.011 0.045 -0.075
C3 0.112 0.072 0.249 0.026 -0.054 -0.073
C4 0.074 0.066 0.274 -0.066 -0.041 0.015
C5 0.110 0.133 0.067 -0.028 -0.006 -0.052
C6 0.067 0.059 0.099 -0.040 -0.004 -0.010
C7 0.082 0.057 0.093 0.063 -0.003 0.005
C8 0.082 0.075 0.059 0.001 0.014 -0.022
C9 0.034 0.075 0.083 0.000 -0.005 -0.003
C10 0.014 0.051 0.152 -0.042 0.018 0.009
C11 0.062 0.045 0.062 -0.015 0.010 -0.025
C12 0.038 0.044 0.124 -0.009 0.017 -0.001
C13 0.055 0.061 0.103 0.019 0.010 0.008
C14 0.028 0.034 0.099 -0.024 0.006 -0.010
C15 0.037 0.041 0.100 0.017 0.013 0.013
C16 0.063 0.013 0.098 -0.010 0.004 -0.018
C17 0.028 0.053 0.100 0.023 -0.008 -0.010
C18 0.058 0.055 0.081 0.001 -0.009 -0.021
C19 0.034 0.048 0.035 -0.017 0.010 -0.020
C20 0.026 0.087 0.031 -0.001 -0.002 -0.008
C21 0.076 0.111 0.047 -0.025 0.015 -0.036
C22 0.109 0.131 0.021 -0.034 0.002 -0.065
C23 0.044 0.064 0.136 0.026 0.012 -0.020
C24 0.063 0.076 0.114 0.015 0.003 -0.020

loop_
_atom_type_symbol
_atom_type_description
_atom_type_scat_dispersion_real
_atom_type_scat_dispersion_imag
_atom_type_scat_source
C C 0.0033 0.0016 'International Tables Vol C Tables 4.2.6.8 and 6.1.1.4'
H H 0.0000 0.0000 'International Tables Vol C Tables 4.2.6.8 and 6.1.1.4'
Cl Cl 0.1484 0.1585 'International Tables Vol C Tables 4.2.6.8 and 6.1.1.4'
Fe Fe 0.3463 0.8444 'International Tables Vol C Tables 4.2.6.8 and 6.1.1.4'
O O 0.0106 0.0060 'International Tables Vol C Tables 4.2.6.8 and 6.1.1.4'

loop_
_geom_angle_atom_site_label_1
_geom_angle_atom_site_label_2
_geom_angle_atom_site_label_3
_geom_angle
_geom_angle_site_symmetry_1
_geom_angle_site_symmetry_3
C9 Fe1 C1 163.6 . .
C9 Fe1 C2 125.0 . .
C1 Fe1 C2 41.2 . .
C9 Fe1 C3 105.0 . .
C1 Fe1 C3 70.4 . .
C2 Fe1 C3 42.7 . .
C9 Fe1 C8 41.4 . .
C1 Fe1 C8 153.9 . .
C2 Fe1 C8 163.6 . .
C3 Fe1 C8 124.4 . .
C9 Fe1 C6 69.0 . .
C1 Fe1 C6 107.9 . .
C2 Fe1 C6 119.0 . .
C3 Fe1 C6 154.3 . .
C8 Fe1 C6 68.5 . .
C9 Fe1 C5 155.9 . .
C1 Fe1 C5 38.6 . .
C2 Fe1 C5 67.7 . .
C3 Fe1 C5 69.6 . .
C8 Fe1 C5 121.2 . .
C6 Fe1 C5 125.9 . .
C9 Fe1 C4 121.8 . .
C1 Fe1 C4 65.0 . .
C2 Fe1 C4 65.9 . .
C3 Fe1 C4 39.3 . .
C8 Fe1 C4 111.1 . .
C6 Fe1 C4 164.3 . .
C5 Fe1 C4 39.9 . .
C9 Fe1 C10 41.3 . .
C1 Fe1 C10 126.1 . .
C2 Fe1 C10 106.6 . .
C3 Fe1 C10 118.7 . .
C8 Fe1 C10 69.0 . .
C6 Fe1 C10 40.5 . .
C5 Fe1 C10 162.0 . .
C4 Fe1 C10 155.1 . .
C9 Fe1 C7 67.8 . .
C1 Fe1 C7 121.2 . .
C2 Fe1 C7 155.2 . .
C3 Fe1 C7 161.6 . .
C8 Fe1 C7 39.3 . .
C6 Fe1 C7 41.0 . .
C5 Fe1 C7 109.6 . .
C4 Fe1 C7 129.0 . .
C10 Fe1 C7 67.9 . .
C5 C1 C2 110.4 . .
C5 C1 Fe1 72.4 . .
C2 C1 Fe1 69.7 . .
C5 C1 H1 124.9 . .
C2 C1 H1 124.6 . .
Fe1 C1 H1 124.7 . .
C1 C2 C3 107.1 . .
C1 C2 Fe1 69.1 . .
C3 C2 Fe1 68.8 . .
C1 C2 H2 126.5 . .
C3 C2 H2 126.4 . .
Fe1 C2 H2 127.3 . .
C4 C3 C2 102.4 . .
C4 C3 Fe1 71.7 . .
C2 C3 Fe1 68.6 . .
C4 C3 H3 128.8 . .
C2 C3 H3 128.8 . .
Fe1 C3 H3 122.8 . .
C3 C4 C5 114.1 . .
C3 C4 Fe1 69.1 . .
C5 C4 Fe1 70.0 . .
C3 C4 H4 123.0 . .
C5 C4 H4 122.9 . .
Fe1 C4 H4 130.0 . .
C1 C5 C4 105.6 . .
C1 C5 Fe1 69.0 . .
C4 C5 Fe1 70.1 . .
C1 C5 H5 127.1 . .
C4 C5 H5 127.3 . .
Fe1 C5 H5 125.2 . .
C10 C6 C7 108.3 . .
C10 C6 Fe1 71.1 . .
C7 C6 Fe1 71.3 . .
C10 C6 H6 125.8 . .
C7 C6 H6 126.0 . .
Fe1 C6 H6 123.4 . .
C8 C7 C6 107.9 . .
C8 C7 Fe1 67.8 . .
C6 C7 Fe1 67.7 . .
C8 C7 H7 126.1 . .
C6 C7 H7 126.0 . .
Fe1 C7 H7 130.0 . .
C7 C8 C9 109.0 . .
C7 C8 Fe1 72.9 . .
C9 C8 Fe1 68.6 . .
C7 C8 H8 125.6 . .
C9 C8 H8 125.4 . .
Fe1 C8 H8 124.5 . .
C8 C9 C10 108.3 . .
C8 C9 Fe1 70.0 . .
C10 C9 Fe1 72.0 . .
C8 C9 H9 125.9 . .
C10 C9 H9 125.9 . .
Fe1 C9 H9 123.8 . .
C6 C10 C9 106.2 . .
C6 C10 C11 124.2 . .
C9 C10 C11 129.1 . .
C6 C10 Fe1 68.4 . .
C9 C10 Fe1 66.7 . .
C11 C10 Fe1 123.7 . .
C16 C11 C12 117.5 . .
C16 C11 C10 124.3 . .
C12 C11 C10 117.9 . .
C13 C12 C11 119.2 . .
C13 C12 H12 120.4 . .
C11 C12 H12 120.4 . .
C12 C13 C14 122.0 . .
C12 C13 H13 118.8 . .
C14 C13 H13 119.2 . .
C15 C14 C13 117.8 . .
C15 C14 C20 125.4 . .
C13 C14 C20 116.7 . .
C16 C15 C14 119.9 . .
C16 C15 C17 119.6 . .
C14 C15 C17 120.5 . .
C15 C16 C11 123.5 . .
C15 C16 H16 118.3 . .
C11 C16 H16 118.2 . .
O1 C17 C15 118.9 . .
O1 C17 C18 125.3 . .
C15 C17 C18 115.5 . .
C24 C18 C19 124.8 . .
C24 C18 C17 112.0 . .
C19 C18 C17 123.1 . .
C21 C19 C18 117.6 . .
C21 C19 C20 123.8 . .
C18 C19 C20 118.5 . .
O2 C20 C14 127.9 . .
O2 C20 C19 115.6 . .
C14 C20 C19 116.5 . .
C22 C21 C19 120.7 . .
C22 C21 H21 119.7 . .
C19 C21 H21 119.6 . .
C21 C22 C23 118.8 . .
C21 C22 Cl1 116.6 . .
C23 C22 Cl1 124.6 . .
C24 C23 C22 125.0 . .
C24 C23 H23 117.6 . .
C22 C23 H23 117.4 . .
C23 C24 C18 113.0 . .
C23 C24 H24 123.5 . .
C18 C24 H24 123.5 . .

loop_
_geom_bond_atom_site_label_1
_geom_bond_atom_site_label_2
_geom_bond_distance
_geom_bond_site_symmetry_2
Fe1 C9 1.9924 .
Fe1 C1 1.9954 .
Fe1 C2 2.0023 .
Fe1 C3 2.0050 .
Fe1 C8 2.0104 .
Fe1 C6 2.0274 .
Fe1 C5 2.0363 .
Fe1 C4 2.0379 .
Fe1 C10 2.0639 .
Fe1 C7 2.0758 .
Cl1 C22 1.7179 .
O1 C17 1.2412 .
O2 C20 1.1981 .
C1 C5 1.3325 .
C1 C2 1.4072 .
C1 H1 0.9305 .
C2 C3 1.4587 .
C2 H2 0.9296 .
C3 C4 1.3586 .
C3 H3 0.9300 .
C4 C5 1.3899 .
C4 H4 0.9288 .
C5 H5 0.9281 .
C6 C10 1.4158 .
C6 C7 1.4379 .
C6 H6 0.9307 .
C7 C8 1.3741 .
C7 H7 0.9290 .
C8 C9 1.4155 .
C8 H8 0.9274 .
C9 C10 1.4320 .
C9 H9 0.9301 .
C10 C11 1.4758 .
C11 C16 1.3642 .
C11 C12 1.4013 .
C12 C13 1.3634 .
C12 H12 0.9291 .
C13 C14 1.4051 .
C13 H13 0.9298 .
C14 C15 1.3607 .
C14 C20 1.4308 .
C15 C16 1.3602 .
C15 C17 1.4762 .
C16 H16 0.9308 .
C17 C18 1.5049 .
C18 C24 1.3791 .
C18 C19 1.3931 .
C19 C21 1.3562 .
C19 C20 1.5160 .
C21 C22 1.3434 .
C21 H21 0.9291 .
C22 C23 1.3880 .
C23 C24 1.3480 .
C23 H23 0.9306 .
C24 H24 0.9297 .
